data_8100989
loop_
_publ_author_name
'Kim, Shin Ae'
'Kang, Sung Kwon'
'Lee, Eun Kwang'
'Shim, Hae-Seop'
'Lee, Chang-Hee'

_publ_section_title
;
Refinement of the crystal structure of potassium dideuterium phosphate, 
KD~2~PO~4~
;
_journal_issue 2
_journal_name_full 'Zeitschrift f\"ur Kristallographie - New Crystal Structures'
_journal_page_first 193
_journal_page_last 194
_journal_volume 216
_journal_year 2001
_chemical_formula_moiety KD2PO4
_chemical_formula_structural 'K D2 P O4'
_chemical_formula_sum 'D2 K O4 P'
_chemical_formula_weight 138.10
_space_group_IT_number 4
_symmetry_cell_setting monoclinic
_symmetry_space_group_name_Hall 'P 2yb'
_symmetry_space_group_name_H-M 'P 1 21 1'
_cell_angle_alpha 90.00
_cell_angle_beta 92.324(6)
_cell_angle_gamma 90.00
_cell_formula_units_Z 8
_cell_length_a 7.1666(4)
_cell_length_b 14.7117(10)
_cell_length_c 7.4695(7)
_cell_measurement_temperature 293(2)
_cell_volume 786.88(10)
_diffrn_ambient_temperature 293(2)
_exptl_crystal_density_diffrn 2.331
_cod_original_sg_symbol_H-M 'P 21'
_cod_database_code 8100989

loop_
_symmetry_equiv_pos_as_xyz
'x, y, z'
'-x, y+1/2, -z'

loop_
_atom_site_label
_atom_site_type_symbol
_atom_site_fract_x
_atom_site_fract_y
_atom_site_fract_z
_atom_site_U_iso_or_equiv
_atom_site_adp_type
_atom_site_occupancy
_atom_site_symmetry_multiplicity
_atom_site_Wyckoff_symbol
_atom_site_calc_flag
_atom_site_refinement_flags
_atom_site_disorder_assembly
_atom_site_disorder_group
P1 P 0.86768(12) 0.18644(7) 0.22773(11) 0.0184(2) Uani 1 2 a d . . .
O11 O 0.7552(4) 0.1384(2) 0.0663(4) 0.0275(6) Uani 1 2 a d . . .
O12 O 1.0010(4) 0.1081(2) 0.3025(3) 0.0274(6) Uani 1 2 a d . . .
O13 O 0.7430(4) 0.2205(2) 0.3663(3) 0.0260(6) Uani 1 2 a d . . .
O14 O 0.9865(4) 0.2573(2) 0.1404(4) 0.0268(6) Uani 1 2 a d . . .
P2 P 0.59276(11) 0.44379(7) 0.85926(11) 0.0176(2) Uani 1 2 a d . . .
O21 O 0.4684(4) 0.3686(2) 0.9434(4) 0.0333(7) Uani 1 2 a d . . .
O22 O 0.7252(4) 0.4790(2) 1.0186(4) 0.0237(6) Uani 1 2 a d . . .
O23 O 0.4698(4) 0.5218(2) 0.7945(3) 0.0274(6) Uani 1 2 a d . . .
O24 O 0.7064(4) 0.4006(2) 0.7207(3) 0.0270(6) Uani 1 2 a d . . .
P3 P 0.82375(12) 0.67745(6) 0.26241(11) 0.0178(2) Uani 1 2 a d . . .
O31 O 0.9599(4) 0.7475(2) 0.1832(4) 0.0271(6) Uani 1 2 a d . . .
O32 O 0.7212(4) 0.73161(19) 0.4116(4) 0.0232(6) Uani 1 2 a d . . .
O33 O 0.9331(4) 0.6011(2) 0.3545(4) 0.0307(6) Uani 1 2 a d . . .
O34 O 0.6814(4) 0.64359(19) 0.1249(3) 0.0230(6) Uani 1 2 a d . . .
P4 P 0.71299(11) 0.94075(7) 0.63025(11) 0.01738(19) Uani 1 2 a d . . .
O41 O 0.6025(4) 1.0255(2) 0.5534(4) 0.0301(6) Uani 1 2 a d . . .
O42 O 0.8468(4) 0.9832(2) 0.7806(3) 0.0278(6) Uani 1 2 a d . . .
O43 O 0.5828(3) 0.87855(19) 0.7231(3) 0.0247(6) Uani 1 2 a d . . .
O44 O 0.8226(3) 0.8968(2) 0.4863(3) 0.0245(6) Uani 1 2 a d . . .
K1 K 0.65910(12) 0.20862(6) 0.71883(11) 0.0259(2) Uani 1 2 a d . . .
K2 K 0.79159(11) 0.40587(7) 0.37493(11) 0.0268(2) Uani 1 2 a d . . .
K3 K 0.63379(11) 0.69873(6) -0.23061(11) 0.0264(2) Uani 1 2 a d . . .
K4 K 0.92526(11) 0.93505(6) 0.14259(11) 0.02576(19) Uani 1 2 a d . . .
D11 D 0.691(7) 0.106(4) 0.100(6) 0.036(15) Uiso 1 2 a d . . .
D12 D 1.023(8) 0.109(5) 0.419(7) 0.07(2) Uiso 1 2 a d . . .
D21 D 0.450(6) 0.374(4) 1.044(6) 0.026(12) Uiso 1 2 a d . . .
D22 D 0.704(6) 0.530(3) 1.058(5) 0.026(12) Uiso 1 2 a d . . .
D31 D 0.984(8) 0.749(5) 0.042(7) 0.064(18) Uiso 1 2 a d . . .
D32 D 0.763(6) 0.796(4) 0.446(6) 0.034(12) Uiso 1 2 a d . . .
D41 D 0.592(8) 1.021(5) 0.450(7) 0.07(2) Uiso 1 2 a d . . .
D42 D 0.930(8) 1.022(5) 0.746(8) 0.08(2) Uiso 1 2 a d . . .

loop_
_atom_site_aniso_label
_atom_site_aniso_U_11
_atom_site_aniso_U_22
_atom_site_aniso_U_33
_atom_site_aniso_U_23
_atom_site_aniso_U_13
_atom_site_aniso_U_12
P1 0.0178(4) 0.0201(5) 0.0174(4) -0.0021(4) 0.0006(3) -0.0005(4)
O11 0.0293(14) 0.0308(16) 0.0220(12) 0.0000(12) -0.0047(11) -0.0101(13)
O12 0.0315(14) 0.0253(14) 0.0253(13) -0.0026(12) -0.0011(11) 0.0096(12)
O13 0.0248(13) 0.0295(15) 0.0242(12) 0.0010(12) 0.0066(10) 0.0050(12)
O14 0.0271(13) 0.0257(14) 0.0279(13) -0.0012(12) 0.0047(11) -0.0083(12)
P2 0.0180(4) 0.0168(4) 0.0179(4) -0.0023(4) 0.0002(3) 0.0009(4)
O21 0.0415(16) 0.0342(17) 0.0245(14) -0.0039(13) 0.0034(13) -0.0175(15)
O22 0.0245(13) 0.0199(13) 0.0262(13) -0.0044(12) -0.0065(10) 0.0016(11)
O23 0.0274(13) 0.0276(15) 0.0264(13) -0.0055(11) -0.0083(10) 0.0102(12)
O24 0.0253(13) 0.0299(14) 0.0261(13) -0.0062(13) 0.0039(10) 0.0045(13)
P3 0.0176(4) 0.0166(4) 0.0192(4) -0.0034(4) -0.0005(3) 0.0023(4)
O31 0.0259(13) 0.0287(15) 0.0270(14) -0.0071(12) 0.0058(11) -0.0082(13)
O32 0.0245(12) 0.0198(13) 0.0257(13) -0.0049(11) 0.0077(10) -0.0021(11)
O33 0.0369(15) 0.0269(15) 0.0275(13) -0.0042(12) -0.0079(11) 0.0149(13)
O34 0.0241(12) 0.0201(13) 0.0245(12) -0.0037(11) -0.0049(10) 0.0014(11)
P4 0.0182(4) 0.0169(4) 0.0171(4) -0.0017(4) 0.0012(3) -0.0012(4)
O41 0.0416(17) 0.0243(14) 0.0241(13) -0.0012(12) -0.0041(12) 0.0118(14)
O42 0.0291(14) 0.0307(16) 0.0234(13) 0.0016(12) -0.0027(11) -0.0108(13)
O43 0.0239(12) 0.0242(14) 0.0263(13) 0.0000(11) 0.0062(10) -0.0053(12)
O44 0.0250(12) 0.0263(14) 0.0227(12) -0.0032(12) 0.0072(10) -0.0002(13)
K1 0.0230(4) 0.0300(5) 0.0245(4) 0.0011(3) 0.0001(3) -0.0019(4)
K2 0.0244(4) 0.0305(4) 0.0254(4) 0.0017(4) 0.0004(3) -0.0038(4)
K3 0.0235(4) 0.0275(5) 0.0280(4) 0.0061(4) -0.0003(3) -0.0017(3)
K4 0.0236(4) 0.0277(4) 0.0259(4) 0.0027(4) 0.0004(3) 0.0000(4)

loop_
_geom_bond_atom_site_label_1
_geom_bond_atom_site_label_2
_geom_bond_distance
_geom_bond_site_symmetry_2
_geom_bond_publ_flag
P1 O13 1.482(3) . yes
P1 O14 1.510(3) . yes
P1 O12 1.585(3) . yes
P1 O11 1.589(3) . yes
P1 K2 3.4607(16) . ?
P1 K3 3.5765(12) 2_745 ?
P1 K3 3.5993(12) 2_645 ?
P1 K4 3.7781(13) 1_545 ?
O11 K1 2.852(3) 1_554 ?
O11 K3 3.216(3) 2_645 ?
O11 K4 3.271(3) 1_545 ?
O11 D11 0.72(5) . yes
D11 O23 1.88(5) 2_646 yes
O11 O23 2.600(4) 2_646 yes
O12 K4 2.854(3) 1_545 ?
O12 K3 3.005(3) 2_745 ?
O12 D12 0.88(5) . yes
D12 O33 1.71(5) 2_746 yes
O12 O33 2.588(4) 2_746 yes
O13 K3 2.863(3) 2_645 ?
O14 K3 2.908(3) 2_745 ?
O14 K4 3.438(3) 2_745 ?
P2 O24 1.485(3) . yes
P2 O23 1.514(3) . yes
P2 O21 1.568(3) . yes
P2 O22 1.580(3) . yes
P2 K4 3.4571(11) 2_746 ?
P2 K1 3.6519(14) . ?
P2 K4 3.7141(11) 2_646 ?
P2 K3 3.8237(13) 1_556 ?
O21 K4 3.030(3) 2_646 ?
O21 K3 3.392(3) 2_646 ?
O21 D21 0.77(4) . yes
D21 O43 1.77(4) 2_647 yes
O21 O43 2.536(4) 2_647 yes
O22 K2 2.892(3) 1_556 ?
O22 K4 2.896(3) 2_746 ?
O22 D22 0.83(5) . yes
D22 O34 1.75(5) 1_556 yes
O22 O34 2.571(4) 1_556 yes
O23 K3 2.865(3) 1_556 ?
O23 K4 3.158(3) 2_646 ?
O24 K4 2.837(3) 2_746 ?
P3 O34 1.503(3) . yes
P3 O33 1.518(3) . yes
P3 O31 1.552(3) . yes
P3 O32 1.576(3) . yes
P3 K1 3.4991(12) 2_656 ?
P3 K1 3.7315(12) 2_756 ?
P3 K3 3.8867(12) . ?
O31 K1 2.856(3) 2_756 ?
O31 D31 1.08(5) . yes
D31 O14 1.39(5) 2_755 yes
O31 O14 2.467(4) 2_755 yes
O32 K3 2.811(3) 1_556 ?
O32 K1 2.877(3) 2_656 ?
O32 D32 1.03(5) . yes
D32 O44 1.56(5) . yes
O32 O44 2.591(4) . yes
O33 K1 3.387(3) 2_756 ?
O34 K1 2.909(3) 2_656 ?
P4 O43 1.497(3) . yes
P4 O44 1.503(3) . yes
P4 O41 1.573(3) . yes
P4 O42 1.576(3) . yes
P4 K2 3.5891(12) 2_756 ?
P4 K2 3.6510(12) 2_656 ?
P4 K3 3.7586(14) 1_556 ?
O41 K1 2.985(3) 1_565 ?
O41 K2 3.389(3) 2_656 ?
O41 D41 0.78(5) . yes
D41 O23 1.86(5) 2_656 yes
O41 O23 2.630(4) 2_656 yes
O42 K4 2.830(3) 1_556 ?
O42 K2 3.099(3) 2_756 ?
O42 D42 0.87(7) . yes
D42 O33 1.72(7) 2_756 yes
O42 O33 2.578(4) 2_756 yes
O43 K3 2.691(3) 1_556 ?
O43 K2 2.782(3) 2_656 ?
O44 K2 2.916(3) 2_756 ?
K1 O13 2.730(3) . yes
K1 O24 2.845(3) . yes
K1 O11 2.852(3) 1_556 yes
K1 O31 2.856(3) 2_746 yes
K1 O32 2.877(3) 2_646 yes
K1 O34 2.909(3) 2_646 yes
K1 O41 2.985(3) 1_545 yes
K1 O21 3.226(4) . yes
K1 O33 3.387(3) 2_746 ?
K1 P3 3.4991(12) 2_646 ?
K1 P3 3.7315(12) 2_746 ?
K2 O24 2.679(3) . yes
K2 O13 2.750(3) . yes
K2 O43 2.782(3) 2_646 yes
K2 O22 2.892(3) 1_554 yes
K2 O44 2.916(3) 2_746 yes
K2 O33 3.052(3) . yes
K2 O42 3.099(3) 2_746 yes
K2 O14 3.161(3) . yes
K2 O41 3.389(3) 2_646 ?
K2 P4 3.5891(12) 2_746 ?
K2 P4 3.6510(12) 2_646 ?
K3 O43 2.691(3) 1_554 yes
K3 O34 2.784(3) . yes
K3 O32 2.811(3) 1_554 yes
K3 O13 2.863(3) 2_655 yes
K3 O23 2.865(3) 1_554 yes
K3 O14 2.908(3) 2_755 yes
K3 O12 3.005(3) 2_755 yes
K3 O11 3.216(3) 2_655 yes
K3 O21 3.392(3) 2_656 ?
K3 P1 3.5765(12) 2_755 ?
K3 P1 3.5993(12) 2_655 ?
K3 P4 3.7586(14) 1_554 ?
K4 O44 2.757(3) . yes
K4 O31 2.787(3) . yes
K4 O42 2.830(3) 1_554 yes
K4 O24 2.837(3) 2_756 yes
K4 O12 2.854(3) 1_565 yes
K4 O22 2.896(3) 2_756 yes
K4 O21 3.030(3) 2_656 yes
K4 O23 3.158(3) 2_656 yes
K4 O11 3.271(3) 1_565 ?
K4 O14 3.438(3) 2_755 ?
K4 P2 3.4571(11) 2_756 ?
K4 P2 3.7141(11) 2_656 ?
K4 D31 2.87(7) . ?
